data_4317761
loop_
_publ_author_name
'Krystyna Rachlewicz'
'Lechos\/law Latos-Gra\.zy\'nski'
'Emanuel Vogel'
'Zbigniew Ciunik'
'Lucjan B. Jerzykiewicz'

_publ_section_title
;
 Five-Coordinate Iron(III) Porphycenes: 1H NMR, Magnetic, and Structural
 Studies
;
_journal_name_full 'Inorganic Chemistry'
_journal_page_first 1979
_journal_page_last 1988
_journal_paper_doi 10.1021/ic010725j
_journal_volume 41
_journal_year 2002
_chemical_formula_sum 'C32 H36 Cl Fe N4'
_chemical_formula_weight 567.95
_chemical_name_systematic
;
 ?
;
_space_group_IT_number 2
_symmetry_cell_setting triclinic
_symmetry_space_group_name_Hall '-P 1'
_symmetry_space_group_name_H-M 'P -1'
_atom_sites_solution_hydrogens geom
_atom_sites_solution_primary direct
_atom_sites_solution_secondary difmap
_audit_creation_method SHELXL-97
_cell_angle_alpha 112.22(3)
_cell_angle_beta 97.85(3)
_cell_angle_gamma 96.76(3)
_cell_formula_units_Z 2
_cell_length_a 9.496(2)
_cell_length_b 12.281(2)
_cell_length_c 13.338(3)
_cell_measurement_reflns_used 3000
_cell_measurement_temperature 100(2)
_cell_measurement_theta_max 28.98
_cell_measurement_theta_min 2.92
_cell_volume 1401.9(6)
_computing_cell_refinement 'Kuma CCDKM4 software, version 1.166'
_computing_data_collection 'Kuma CCDKM4 software, version 1.166'
_computing_data_reduction 'Kuma CCDKM4 software, version 1.166'
_computing_molecular_graphics 'SHELXTL-NT V5.1, Bruker AXS 1999'
_computing_publication_material 'SHELXL-97 (Sheldrick, 1997)'
_computing_structure_refinement 'SHELXL-97 (Sheldrick, 1997)'
_computing_structure_solution 'SHELXS-97 (Sheldrick, 1990)'
_diffrn_ambient_temperature 100(2)
_diffrn_measured_fraction_theta_full 0.875
_diffrn_measured_fraction_theta_max 0.875
_diffrn_measurement_device_type 'Kuma KM4CCD'
_diffrn_measurement_method '\w scan'
_diffrn_radiation_monochromator graphite
_diffrn_radiation_source 'fine-focus sealed tube'
_diffrn_radiation_type MoK\a
_diffrn_radiation_wavelength 0.71073
_diffrn_reflns_av_R_equivalents 0.0338
_diffrn_reflns_av_sigmaI/netI 0.0536
_diffrn_reflns_limit_h_max 12
_diffrn_reflns_limit_h_min -12
_diffrn_reflns_limit_k_max 12
_diffrn_reflns_limit_k_min -16
_diffrn_reflns_limit_l_max 18
_diffrn_reflns_limit_l_min -17
_diffrn_reflns_number 10413
_diffrn_reflns_theta_full 28.98
_diffrn_reflns_theta_max 28.98
_diffrn_reflns_theta_min 2.92
_exptl_absorpt_coefficient_mu 0.661
_exptl_absorpt_correction_T_max 0.9614
_exptl_absorpt_correction_T_min 0.8791
_exptl_crystal_colour green
_exptl_crystal_density_diffrn 1.345
_exptl_crystal_density_method 'not measured'
_exptl_crystal_description plate
_exptl_crystal_F_000 598
_exptl_crystal_size_max 0.20
_exptl_crystal_size_mid 0.12
_exptl_crystal_size_min 0.06
_refine_diff_density_max 0.432
_refine_diff_density_min -0.503
_refine_diff_density_rms 0.060
_refine_ls_extinction_method none
_refine_ls_goodness_of_fit_ref 1.069
_refine_ls_hydrogen_treatment mixed
_refine_ls_matrix_type full
_refine_ls_number_parameters 496
_refine_ls_number_reflns 6514
_refine_ls_number_restraints 96
_refine_ls_restrained_S_all 1.064
_refine_ls_R_factor_all 0.0662
_refine_ls_R_factor_gt 0.0417
_refine_ls_shift/su_max 0.006
_refine_ls_shift/su_mean 0.000
_refine_ls_structure_factor_coef Fsqd
_refine_ls_weighting_details 'w=1/[\s^2^(Fo^2^)+(0.0499P)^2^+0.0000P] where P=(Fo^2^+2Fc^2^)/3'
_refine_ls_weighting_scheme calc
_refine_ls_wR_factor_gt 0.0959
_refine_ls_wR_factor_ref 0.1055
_reflns_number_gt 4574
_reflns_number_total 6514
_reflns_threshold_expression >2sigma(I)
_cod_data_source_file ic010725j_1.cif
_cod_data_source_block compound_1_C32H36ClFeN4
_cod_depositor_comments
;
The following automatic conversions were performed:

'_symmetry_cell_setting' value 'Triclinic' changed to 'triclinic'
according to the built-in table from CIF Core dictionary named
'cif_core.dic' version 2.4.1 from 2010-06-29.

Automatic conversion script
Id: cif_fix_values 1646 2011-03-28 12:23:43Z adriana 

The following automatic conversions were performed:

'_refine_ls_weighting_scheme' value 'calc
w=1/[\s^2^(Fo^2^)+(0.0499P)^2^+0.0000P] where P=(Fo^2^+2Fc^2^)/3' was
changed to 'calc'. New tag '_refine_ls_weighting_details' was
created. The value of the new tag was set to
'w=1/[\s^2^(Fo^2^)+(0.0499P)^2^+0.0000P] where P=(Fo^2^+2Fc^2^)/3'.

Automatic conversion script
Id: cif_fix_values 3143 2015-03-26 13:38:13Z robertas 
;
_cod_original_cell_volume 1401.9(5)
_cod_database_code 4317761

loop_
_symmetry_equiv_pos_as_xyz
'x, y, z'
'-x, -y, -z'

loop_
_atom_site_label
_atom_site_type_symbol
_atom_site_fract_x
_atom_site_fract_y
_atom_site_fract_z
_atom_site_U_iso_or_equiv
_atom_site_adp_type
_atom_site_occupancy
_atom_site_calc_flag
_atom_site_refinement_flags
_atom_site_disorder_assembly
_atom_site_disorder_group
Fe1 Fe 0.84545(3) 0.22239(2) 0.04244(2) 0.02659(10) Uani 1 d . A 1
Cl1 Cl 0.66590(6) 0.26716(5) -0.05535(5) 0.03544(15) Uani 1 d . A 1
N1 N 0.7539(10) 0.1802(5) 0.1521(6) 0.0240(13) Uani 0.8080(15) d PD A 1
N2 N 0.9244(6) 0.3729(4) 0.1744(4) 0.0235(11) Uani 0.8080(15) d PD A 1
N3 N 0.8452(10) 0.0496(5) -0.0483(6) 0.0222(13) Uani 0.8080(15) d PD A 1
N4 N 1.0171(4) 0.2423(3) -0.0240(3) 0.0223(7) Uani 0.8080(15) d PD A 1
C1 C 0.6619(3) 0.0871(2) 0.1572(2) 0.0219(5) Uani 0.8080(15) d PD A 1
C2 C 0.6092(7) 0.1307(5) 0.2588(5) 0.0219(11) Uani 0.8080(15) d PD A 1
C3 C 0.6745(3) 0.2498(2) 0.3155(2) 0.0273(6) Uani 0.8080(15) d PD A 1
H3 H 0.6623 0.3025 0.3859 0.033 Uiso 0.8080(15) calc PR A 1
C4 C 0.7631(3) 0.2779(2) 0.2481(2) 0.0241(5) Uani 0.8080(15) d PD A 1
C5 C 0.8549(3) 0.3836(2) 0.2604(2) 0.0245(5) Uani 0.8080(15) d PD A 1
C6 C 0.8927(3) 0.5001(2) 0.3441(2) 0.0278(6) Uani 0.8080(15) d PD A 1
H6 H 0.8585 0.5286 0.4114 0.033 Uiso 0.8080(15) calc PR A 1
C7 C 0.9883(10) 0.5644(5) 0.3099(6) 0.0262(16) Uani 0.8080(15) d PD A 1
C8 C 1.0073(3) 0.4851(2) 0.2020(2) 0.0234(5) Uani 0.8080(15) d PD A 1
C9 C 1.1012(3) 0.5178(2) 0.1426(2) 0.0237(5) Uani 0.8080(15) d PD A 1
H9 H 1.1422 0.6006 0.1744 0.028 Uiso 0.8080(15) calc PR A 1
C10 C 1.1475(3) 0.4538(2) 0.0461(2) 0.0244(5) Uani 0.8080(15) d PD A 1
H10 H 1.2142 0.5015 0.0255 0.029 Uiso 0.8080(15) calc PR A 1
C11 C 1.1154(3) 0.3338(2) -0.0261(2) 0.0219(5) Uani 0.8080(15) d PD A 1
C12 C 1.1872(3) 0.2842(4) -0.1188(3) 0.0226(6) Uani 0.8080(15) d PD A 1
C13 C 1.1307(3) 0.1644(2) -0.1698(2) 0.0239(5) Uani 0.8080(15) d PD A 1
H13 H 1.1564 0.1081 -0.2329 0.029 Uiso 0.8080(15) calc PR A 1
C14 C 1.0265(3) 0.1399(2) -0.1107(2) 0.0221(5) Uani 0.8080(15) d PD A 1
C15 C 0.9349(3) 0.0346(2) -0.1229(2) 0.0224(5) Uani 0.8080(15) d PD A 1
C16 C 0.9099(3) -0.0860(2) -0.1995(2) 0.0244(5) Uani 0.8080(15) d PD A 1
H16 H 0.9574 -0.1180 -0.2596 0.029 Uiso 0.8080(15) calc PR A 1
C17 C 0.8045(9) -0.1480(4) -0.1707(4) 0.0205(13) Uani 0.8080(15) d PD A 1
C18 C 0.7647(3) -0.0622(2) -0.0740(2) 0.0223(5) Uani 0.8080(15) d PD A 1
C19 C 0.6643(3) -0.0933(2) -0.0185(2) 0.0240(5) Uani 0.8080(15) d PD A 1
H19 H 0.6147 -0.1740 -0.0549 0.029 Uiso 0.8080(15) calc PR A 1
C20 C 0.6218(3) -0.0302(2) 0.0795(2) 0.0238(5) Uani 0.8080(15) d PD A 1
H20 H 0.5502 -0.0770 0.0972 0.029 Uiso 0.8080(15) calc PR A 1
C21 C 0.5062(3) 0.0583(3) 0.2963(2) 0.0262(6) Uani 0.8080(15) d PD A 1
H21A H 0.5508 -0.0082 0.3028 0.031 Uiso 0.8080(15) calc PR A 1
H21B H 0.4171 0.0226 0.2386 0.031 Uiso 0.8080(15) calc PR A 1
C22 C 0.4645(3) 0.1277(3) 0.4051(2) 0.0335(6) Uani 0.8080(15) d PD A 1
H22A H 0.4288 0.1991 0.4020 0.040 Uiso 0.8080(15) calc PR A 1
H22B H 0.5513 0.1556 0.4649 0.040 Uiso 0.8080(15) calc PR A 1
C23 C 0.3484(4) 0.0531(4) 0.4322(3) 0.0376(8) Uani 0.8080(15) d PD A 1
H23A H 0.2597 0.0303 0.3762 0.056 Uiso 0.8080(15) calc PR A 1
H23B H 0.3288 0.1000 0.5050 0.056 Uiso 0.8080(15) calc PR A 1
H23C H 0.3819 -0.0192 0.4330 0.056 Uiso 0.8080(15) calc PR A 1
C24 C 1.0602(3) 0.6941(2) 0.3691(2) 0.0277(6) Uani 0.8080(15) d PD A 1
H24A H 1.0360 0.7363 0.3206 0.033 Uiso 0.8080(15) calc PR A 1
H24B H 1.1663 0.6990 0.3821 0.033 Uiso 0.8080(15) calc PR A 1
C25 C 1.0165(3) 0.7581(2) 0.4790(2) 0.0323(6) Uani 0.8080(15) d PD A 1
H25A H 0.9104 0.7538 0.4665 0.039 Uiso 0.8080(15) calc PR A 1
H25B H 1.0414 0.7170 0.5282 0.039 Uiso 0.8080(15) calc PR A 1
C26 C 1.0911(11) 0.8886(5) 0.5352(6) 0.0328(16) Uani 0.8080(15) d PD A 1
H26A H 1.1946 0.8933 0.5597 0.049 Uiso 0.8080(15) calc PR A 1
H26B H 1.0489 0.9297 0.5992 0.049 Uiso 0.8080(15) calc PR A 1
H26C H 1.0781 0.9270 0.4830 0.049 Uiso 0.8080(15) calc PR A 1
C27 C 1.3033(3) 0.3543(3) -0.1477(3) 0.0272(6) Uani 0.8080(15) d PD A 1
H27A H 1.3880 0.3858 -0.0859 0.033 Uiso 0.8080(15) calc PR A 1
H27B H 1.2673 0.4237 -0.1555 0.033 Uiso 0.8080(15) calc PR A 1
C28 C 1.3519(3) 0.2826(3) -0.2531(2) 0.0363(7) Uani 0.8080(15) d PD A 1
H28A H 1.2670 0.2475 -0.3147 0.044 Uiso 0.8080(15) calc PR A 1
H28B H 1.3942 0.2162 -0.2441 0.044 Uiso 0.8080(15) calc PR A 1
C29 C 1.4642(4) 0.3611(3) -0.2816(3) 0.0424(8) Uani 0.8080(15) d PD A 1
H29A H 1.4231 0.4277 -0.2892 0.064 Uiso 0.8080(15) calc PR A 1
H29B H 1.4908 0.3130 -0.3513 0.064 Uiso 0.8080(15) calc PR A 1
H29C H 1.5505 0.3926 -0.2225 0.064 Uiso 0.8080(15) calc PR A 1
C30 C 0.7339(3) -0.2777(2) -0.2288(2) 0.0254(6) Uani 0.8080(15) d PD A 1
H30A H 0.6277 -0.2831 -0.2403 0.030 Uiso 0.8080(15) calc PR A 1
H30B H 0.7603 -0.3191 -0.1801 0.030 Uiso 0.8080(15) calc PR A 1
C31 C 0.7745(3) -0.3435(2) -0.3402(2) 0.0298(6) Uani 0.8080(15) d PD A 1
H31A H 0.7541 -0.3000 -0.3881 0.036 Uiso 0.8080(15) calc PR A 1
H31B H 0.8795 -0.3445 -0.3289 0.036 Uiso 0.8080(15) calc PR A 1
C32 C 0.6919(14) -0.4698(7) -0.3968(6) 0.037(3) Uani 0.8080(15) d PD A 1
H32A H 0.7071 -0.5117 -0.3477 0.056 Uiso 0.8080(15) calc PR A 1
H32B H 0.7262 -0.5113 -0.4649 0.056 Uiso 0.8080(15) calc PR A 1
H32C H 0.5886 -0.4690 -0.4147 0.056 Uiso 0.8080(15) calc PR A 1
N1' N 0.843(4) 0.050(2) -0.035(2) 0.015(5) Uiso 0.1920(15) d PD A 2
N2' N 0.752(4) 0.1645(16) 0.146(2) 0.015(5) Uiso 0.1920(15) d PD A 2
N3' N 1.0168(17) 0.2721(10) -0.0133(12) 0.012(3) Uiso 0.1920(15) d PD A 2
N4' N 0.922(3) 0.3890(16) 0.1682(16) 0.012(4) Uiso 0.1920(15) d PD A 2
C1' C 0.8696(12) -0.0225(9) -0.1368(8) 0.023(2) Uiso 0.1920(15) d PD A 2
C2' C 0.785(4) -0.1409(16) -0.168(2) 0.027(9) Uiso 0.1920(15) d PD A 2
C3' C 0.7160(11) -0.1356(9) -0.0835(8) 0.022(2) Uiso 0.1920(15) d PD A 2
H3' H 0.6596 -0.2017 -0.0782 0.026 Uiso 0.1920(15) calc PR A 2
C4' C 0.7417(11) -0.0168(8) -0.0055(8) 0.023(2) Uiso 0.1920(15) d PD A 2
C5' C 0.6951(11) 0.0448(8) 0.0938(8) 0.022(2) Uiso 0.1920(15) d PD A 2
C6' C 0.6067(11) 0.0096(9) 0.1543(8) 0.022(2) Uiso 0.1920(15) d PD A 2
H6' H 0.5564 -0.0692 0.1355 0.026 Uiso 0.1920(15) calc PR A 2
C7' C 0.605(4) 0.1088(16) 0.246(2) 0.036(9) Uiso 0.1920(15) d PD A 2
C8' C 0.6903(12) 0.2105(8) 0.2378(8) 0.024(2) Uiso 0.1920(15) d PD A 2
C9' C 0.7140(11) 0.3276(8) 0.3147(8) 0.026(2) Uiso 0.1920(15) d PD A 2
H9' H 0.6591 0.3377 0.3711 0.031 Uiso 0.1920(15) calc PR A 2
C10' C 0.7993(12) 0.4327(9) 0.3279(9) 0.029(3) Uiso 0.1920(15) d PD A 2
H10' H 0.7902 0.4999 0.3905 0.035 Uiso 0.1920(15) calc PR A 2
C11' C 0.8944(11) 0.4596(9) 0.2690(8) 0.023(2) Uiso 0.1920(15) d PD A 2
C12' C 0.986(4) 0.5776(18) 0.304(2) 0.014(6) Uiso 0.1920(15) d PD A 2
C13' C 1.0721(11) 0.5699(9) 0.2275(8) 0.024(2) Uiso 0.1920(15) d PD A 2
H13' H 1.1451 0.6316 0.2303 0.029 Uiso 0.1920(15) calc PR A 2
C14' C 1.0313(12) 0.4535(9) 0.1440(8) 0.025(2) Uiso 0.1920(15) d PD A 2
C15' C 1.0825(12) 0.3902(9) 0.0475(8) 0.027(2) Uiso 0.1920(15) d PD A 2
C16' C 1.1907(12) 0.4203(9) -0.0064(9) 0.027(2) Uiso 0.1920(15) d PD A 2
H16' H 1.2513 0.4961 0.0162 0.033 Uiso 0.1920(15) calc PR A 2
C17' C 1.1907(17) 0.3205(11) -0.0956(12) 0.022(4) Uiso 0.1920(15) d PD A 2
C18' C 1.0811(11) 0.2266(8) -0.1005(8) 0.021(2) Uiso 0.1920(15) d PD A 2
C19' C 1.0531(11) 0.1123(8) -0.1831(8) 0.019(2) Uiso 0.1920(15) d PD A 2
H19' H 1.1030 0.1040 -0.2419 0.023 Uiso 0.1920(15) calc PR A 2
C20' C 0.9645(11) 0.0069(9) -0.1955(9) 0.025(2) Uiso 0.1920(15) d PD A 2
H20' H 0.9716 -0.0599 -0.2593 0.030 Uiso 0.1920(15) calc PR A 2
C21' C 0.7979(11) -0.2499(8) -0.2662(8) 0.023(2) Uiso 0.1920(15) d PD A 2
H21C H 0.8964 -0.2673 -0.2536 0.027 Uiso 0.1920(15) calc PR A 2
H21D H 0.7870 -0.2310 -0.3324 0.027 Uiso 0.1920(15) calc PR A 2
C22' C 0.6891(11) -0.3622(8) -0.2906(8) 0.020(2) Uiso 0.1920(15) d PD A 2
H22C H 0.7123 -0.3901 -0.2307 0.024 Uiso 0.1920(15) calc PR A 2
H22D H 0.5918 -0.3410 -0.2888 0.024 Uiso 0.1920(15) calc PR A 2
C23' C 0.683(6) -0.464(3) -0.399(3) 0.039(13) Uiso 0.1920(15) d PD A 2
H23D H 0.6601 -0.4380 -0.4597 0.059 Uiso 0.1920(15) calc PR A 2
H23E H 0.6081 -0.5314 -0.4090 0.059 Uiso 0.1920(15) calc PR A 2
H23F H 0.7770 -0.4898 -0.4007 0.059 Uiso 0.1920(15) calc PR A 2
C24' C 0.5159(14) 0.1173(11) 0.3332(10) 0.029(3) Uiso 0.1920(15) d PD A 2
H24C H 0.4492 0.1733 0.3328 0.034 Uiso 0.1920(15) calc PR A 2
H24D H 0.5816 0.1518 0.4064 0.034 Uiso 0.1920(15) calc PR A 2
C25' C 0.4280(12) -0.0007(9) 0.3191(9) 0.030(3) Uiso 0.1920(15) d PD A 2
H25C H 0.3667 -0.0377 0.2441 0.036 Uiso 0.1920(15) calc PR A 2
H25D H 0.4952 -0.0551 0.3242 0.036 Uiso 0.1920(15) calc PR A 2
C26' C 0.3329(19) 0.0095(14) 0.4022(13) 0.034(4) Uiso 0.1920(15) d PD A 2
H26D H 0.3909 0.0533 0.4769 0.051 Uiso 0.1920(15) calc PR A 2
H26E H 0.2897 -0.0708 0.3937 0.051 Uiso 0.1920(15) calc PR A 2
H26F H 0.2561 0.0525 0.3902 0.051 Uiso 0.1920(15) calc PR A 2
C27' C 0.9955(12) 0.6789(8) 0.4120(8) 0.026(2) Uiso 0.1920(15) d PD A 2
H27C H 1.0290 0.6533 0.4718 0.031 Uiso 0.1920(15) calc PR A 2
H27D H 0.8971 0.6960 0.4183 0.031 Uiso 0.1920(15) calc PR A 2
C28' C 1.0939(12) 0.7930(8) 0.4306(8) 0.027(2) Uiso 0.1920(15) d PD A 2
H28C H 1.0561 0.8232 0.3750 0.032 Uiso 0.1920(15) calc PR A 2
H28D H 1.1910 0.7756 0.4191 0.032 Uiso 0.1920(15) calc PR A 2
C29' C 1.108(5) 0.891(3) 0.546(3) 0.056(13) Uiso 0.1920(15) d PD A 2
H29D H 1.0130 0.9108 0.5572 0.085 Uiso 0.1920(15) calc PR A 2
H29E H 1.1743 0.9623 0.5537 0.085 Uiso 0.1920(15) calc PR A 2
H29F H 1.1465 0.8620 0.6017 0.085 Uiso 0.1920(15) calc PR A 2
C30' C 1.2890(16) 0.3075(11) -0.1805(11) 0.031(4) Uiso 0.1920(15) d PD A 2
H30C H 1.2276 0.2790 -0.2549 0.037 Uiso 0.1920(15) calc PR A 2
H30D H 1.3474 0.2459 -0.1803 0.037 Uiso 0.1920(15) calc PR A 2
C31' C 1.3919(12) 0.4245(9) -0.1584(9) 0.031(3) Uiso 0.1920(15) d PD A 2
H31C H 1.3338 0.4869 -0.1566 0.037 Uiso 0.1920(15) calc PR A 2
H31D H 1.4552 0.4520 -0.0848 0.037 Uiso 0.1920(15) calc PR A 2
C32' C 1.4845(18) 0.4119(14) -0.2430(13) 0.044(4) Uiso 0.1920(15) d PD A 2
H32D H 1.5371 0.3464 -0.2493 0.066 Uiso 0.1920(15) calc PR A 2
H32E H 1.5537 0.4867 -0.2206 0.066 Uiso 0.1920(15) calc PR A 2
H32F H 1.4232 0.3945 -0.3146 0.066 Uiso 0.1920(15) calc PR A 2

loop_
_atom_site_aniso_label
_atom_site_aniso_U_11
_atom_site_aniso_U_22
_atom_site_aniso_U_33
_atom_site_aniso_U_23
_atom_site_aniso_U_13
_atom_site_aniso_U_12
Fe1 0.02907(18) 0.02051(16) 0.02686(17) 0.00691(12) 0.01015(13) -0.00450(12)
Cl1 0.0296(3) 0.0265(3) 0.0498(4) 0.0211(3) -0.0010(3) -0.0062(2)
N1 0.0234(19) 0.0178(17) 0.032(2) 0.0114(15) 0.0091(13) 0.0005(19)
N2 0.0227(16) 0.0209(17) 0.0287(17) 0.0122(15) 0.0072(11) 0.0002(14)
N3 0.027(2) 0.0202(17) 0.020(2) 0.0098(13) 0.0046(16) -0.0001(9)
N4 0.0240(14) 0.0158(16) 0.0264(15) 0.0091(13) 0.0050(10) -0.0007(14)
C1 0.0204(12) 0.0234(12) 0.0248(13) 0.0128(10) 0.0052(10) 0.0032(10)
C2 0.0186(19) 0.0249(17) 0.027(2) 0.0145(15) 0.0087(15) 0.0051(17)
C3 0.0261(14) 0.0300(14) 0.0271(13) 0.0098(11) 0.0121(11) 0.0079(11)
C4 0.0241(13) 0.0209(12) 0.0284(13) 0.0099(10) 0.0090(11) 0.0038(10)
C5 0.0228(13) 0.0237(13) 0.0279(13) 0.0106(10) 0.0085(11) 0.0029(10)
C6 0.0286(14) 0.0248(13) 0.0289(14) 0.0086(11) 0.0112(12) 0.0021(11)
C7 0.024(2) 0.0213(19) 0.031(2) 0.0095(19) 0.0043(14) 0.0029(18)
C8 0.0229(13) 0.0213(12) 0.0264(13) 0.0105(10) 0.0047(11) 0.0030(11)
C9 0.0212(13) 0.0190(12) 0.0294(13) 0.0103(10) 0.0023(11) -0.0011(10)
C10 0.0212(13) 0.0238(12) 0.0299(14) 0.0147(11) 0.0044(11) -0.0022(11)
C11 0.0198(12) 0.0247(12) 0.0231(12) 0.0135(10) 0.0027(10) -0.0004(10)
C12 0.0204(15) 0.0272(19) 0.0224(16) 0.0126(15) 0.0041(12) 0.0034(14)
C13 0.0223(13) 0.0273(13) 0.0230(13) 0.0110(10) 0.0061(10) 0.0030(11)
C14 0.0231(13) 0.0211(12) 0.0221(12) 0.0093(10) 0.0036(10) 0.0031(10)
C15 0.0231(13) 0.0233(12) 0.0224(13) 0.0111(10) 0.0052(10) 0.0028(11)
C16 0.0280(14) 0.0222(12) 0.0225(12) 0.0097(10) 0.0033(11) 0.0027(10)
C17 0.018(2) 0.020(2) 0.024(2) 0.0115(14) -0.0004(12) 0.0030(16)
C18 0.0222(13) 0.0186(12) 0.0258(13) 0.0103(10) 0.0023(10) 0.0005(10)
C19 0.0249(13) 0.0182(11) 0.0273(13) 0.0107(10) 0.0011(11) -0.0026(10)
C20 0.0198(12) 0.0229(12) 0.0311(14) 0.0147(11) 0.0054(11) -0.0009(10)
C21 0.0226(14) 0.0292(15) 0.0318(15) 0.0175(13) 0.0088(12) 0.0015(12)
C22 0.0332(15) 0.0385(16) 0.0380(15) 0.0216(13) 0.0162(13) 0.0096(12)
C23 0.0334(18) 0.048(2) 0.039(2) 0.024(2) 0.0164(17) 0.0044(18)
C24 0.0296(14) 0.0215(12) 0.0301(14) 0.0082(11) 0.0090(12) 0.0014(11)
C25 0.0382(16) 0.0246(13) 0.0285(14) 0.0060(11) 0.0068(12) 0.0000(12)
C26 0.042(3) 0.022(2) 0.0269(19) 0.0028(13) 0.0085(19) 0.0006(14)
C27 0.0236(15) 0.0320(18) 0.0292(16) 0.0154(15) 0.0100(13) 0.0011(13)
C28 0.0330(16) 0.0431(16) 0.0323(15) 0.0143(13) 0.0150(13) -0.0011(13)
C29 0.0395(19) 0.049(2) 0.040(2) 0.0177(17) 0.0218(16) -0.0040(17)
C30 0.0270(14) 0.0222(12) 0.0236(13) 0.0076(10) 0.0016(11) 0.0012(10)
C31 0.0362(16) 0.0242(13) 0.0262(13) 0.0073(11) 0.0076(12) 0.0023(11)
C32 0.045(4) 0.026(3) 0.029(3) -0.0008(13) 0.0095(17) -0.0022(18)

loop_
_atom_type_symbol
_atom_type_description
_atom_type_scat_dispersion_real
_atom_type_scat_dispersion_imag
_atom_type_scat_source
C C 0.0033 0.0016 'International Tables Vol C Tables 4.2.6.8 and 6.1.1.4'
H H 0.0000 0.0000 'International Tables Vol C Tables 4.2.6.8 and 6.1.1.4'
N N 0.0061 0.0033 'International Tables Vol C Tables 4.2.6.8 and 6.1.1.4'
Cl Cl 0.1484 0.1585 'International Tables Vol C Tables 4.2.6.8 and 6.1.1.4'
Fe Fe 0.3463 0.8444 'International Tables Vol C Tables 4.2.6.8 and 6.1.1.4'

loop_
_geom_angle_atom_site_label_1
_geom_angle_atom_site_label_2
_geom_angle_atom_site_label_3
_geom_angle
_geom_angle_site_symmetry_1
_geom_angle_site_symmetry_3
_geom_angle_publ_flag
N2 Fe1 N4 91.53(17) . . ?
N2 Fe1 N1 81.6(2) . . ?
N4 Fe1 N1 150.4(4) . . ?
N2 Fe1 N3 151.2(4) . . ?
N4 Fe1 N3 81.0(2) . . ?
N1 Fe1 N3 91.3(2) . . ?
N2 Fe1 Cl1 104.9(2) . . ?
N4 Fe1 Cl1 104.96(12) . . ?
N1 Fe1 Cl1 104.6(3) . . ?
N3 Fe1 Cl1 103.9(3) . . ?
C4 N1 C1 106.9(4) . . ?
C4 N1 Fe1 112.1(3) . . ?
C1 N1 Fe1 139.9(4) . . ?
C5 N2 C8 106.0(3) . . ?
C5 N2 Fe1 112.7(3) . . ?
C8 N2 Fe1 139.3(3) . . ?
C15 N3 C18 106.6(4) . . ?
C15 N3 Fe1 112.8(3) . . ?
C18 N3 Fe1 139.5(4) . . ?
C14 N4 C11 106.7(3) . . ?
C14 N4 Fe1 112.7(2) . . ?
C11 N4 Fe1 138.8(3) . . ?
N1 C1 C20 127.8(3) . . ?
N1 C1 C2 108.9(3) . . ?
C20 C1 C2 123.3(3) . . ?
C3 C2 C1 106.8(3) . . ?
C3 C2 C21 127.3(4) . . ?
C1 C2 C21 125.9(5) . . ?
C2 C3 C4 106.8(2) . . ?
N1 C4 C5 116.1(3) . . ?
N1 C4 C3 110.6(3) . . ?
C5 C4 C3 133.4(2) . . ?
N2 C5 C6 111.4(3) . . ?
N2 C5 C4 115.0(3) . . ?
C6 C5 C4 133.5(2) . . ?
C7 C6 C5 106.8(3) . . ?
C6 C7 C8 107.3(3) . . ?
C6 C7 C24 127.9(4) . . ?
C8 C7 C24 124.8(4) . . ?
C9 C8 N2 127.5(3) . . ?
C9 C8 C7 123.9(3) . . ?
N2 C8 C7 108.5(3) . . ?
C8 C9 C10 133.1(2) . . ?
C11 C10 C9 132.7(2) . . ?
N4 C11 C10 128.4(3) . . ?
N4 C11 C12 108.6(3) . . ?
C10 C11 C12 123.0(2) . . ?
C13 C12 C11 106.8(2) . . ?
C13 C12 C27 128.3(3) . . ?
C11 C12 C27 124.9(3) . . ?
C12 C13 C14 107.2(2) . . ?
N4 C14 C15 115.8(2) . . ?
N4 C14 C13 110.7(2) . . ?
C15 C14 C13 133.5(2) . . ?
N3 C15 C14 115.3(3) . . ?
N3 C15 C16 110.8(3) . . ?
C14 C15 C16 133.8(2) . . ?
C17 C16 C15 107.1(3) . . ?
C16 C17 C18 106.8(3) . . ?
C16 C17 C30 128.3(4) . . ?
C18 C17 C30 124.9(4) . . ?
N3 C18 C19 127.9(3) . . ?
N3 C18 C17 108.7(3) . . ?
C19 C18 C17 123.4(3) . . ?
C20 C19 C18 132.8(2) . . ?
C19 C20 C1 133.5(2) . . ?
C2 C21 C22 115.0(3) . . ?
C21 C22 C23 112.3(3) . . ?
C7 C24 C25 114.0(3) . . ?
C26 C25 C24 112.1(3) . . ?
C12 C27 C28 114.0(3) . . ?
C27 C28 C29 111.5(3) . . ?
C17 C30 C31 114.8(3) . . ?
C32 C31 C30 111.7(4) . . ?
C4' N1' C1' 108.5(14) . . ?
C5' N2' C8' 107.3(14) . . ?
C18' N3' C15' 108.6(10) . . ?
C14' N4' C11' 108.5(13) . . ?
C20' C1' N1' 127.9(11) . . ?
C20' C1' C2' 124.7(10) . . ?
N1' C1' C2' 107.3(11) . . ?
C3' C2' C1' 106.5(11) . . ?
C3' C2' C21' 128.2(14) . . ?
C1' C2' C21' 124.3(13) . . ?
C2' C3' C4' 109.1(10) . . ?
N1' C4' C3' 108.0(11) . . ?
N1' C4' C5' 116.4(10) . . ?
C3' C4' C5' 135.5(9) . . ?
N2' C5' C6' 111.0(11) . . ?
N2' C5' C4' 115.2(10) . . ?
C6' C5' C4' 133.8(9) . . ?
C7' C6' C5' 107.4(10) . . ?
C6' C7' C8' 107.5(11) . . ?
C6' C7' C24' 127.2(13) . . ?
C8' C7' C24' 124.8(13) . . ?
C9' C8' N2' 128.1(11) . . ?
C9' C8' C7' 125.2(10) . . ?
N2' C8' C7' 106.5(11) . . ?
C10' C9' C8' 134.3(10) . . ?
C11' C10' C9' 132.9(10) . . ?
C10' C11' N4' 129.5(11) . . ?
C10' C11' C12' 123.9(10) . . ?
N4' C11' C12' 106.6(10) . . ?
C13' C12' C11' 107.6(11) . . ?
C13' C12' C27' 127.6(13) . . ?
C11' C12' C27' 124.2(13) . . ?
C12' C13' C14' 107.0(10) . . ?
N4' C14' C13' 110.1(10) . . ?
N4' C14' C15' 115.7(10) . . ?
C13' C14' C15' 134.1(9) . . ?
N3' C15' C14' 117.2(10) . . ?
N3' C15' C16' 108.4(9) . . ?
C14' C15' C16' 134.4(9) . . ?
C17' C16' C15' 106.7(9) . . ?
C16' C17' C18' 108.7(10) . . ?
C16' C17' C30' 126.5(11) . . ?
C18' C17' C30' 124.8(9) . . ?
N3' C18' C19' 129.4(9) . . ?
N3' C18' C17' 107.5(9) . . ?
C19' C18' C17' 123.1(9) . . ?
C18' C19' C20' 131.6(10) . . ?
C1' C20' C19' 134.8(10) . . ?
C2' C21' C22' 115.4(10) . . ?
C23' C22' C21' 115(2) . . ?
C7' C24' C25' 114.7(11) . . ?
C26' C25' C24' 114.4(10) . . ?
C12' C27' C28' 115.6(10) . . ?
C27' C28' C29' 113.2(18) . . ?
C17' C30' C31' 113.8(10) . . ?
C32' C31' C30' 113.5(10) . . ?

loop_
_geom_bond_atom_site_label_1
_geom_bond_atom_site_label_2
_geom_bond_distance
_geom_bond_site_symmetry_2
_geom_bond_publ_flag
Fe1 N2 1.983(5) . ?
Fe1 N4 1.991(3) . ?
Fe1 N1 1.994(5) . ?
Fe1 N3 2.006(6) . ?
Fe1 Cl1 2.2508(9) . ?
N1 C4 1.367(6) . ?
N1 C1 1.384(6) . ?
N2 C5 1.372(5) . ?
N2 C8 1.391(5) . ?
N3 C15 1.371(6) . ?
N3 C18 1.383(5) . ?
N4 C14 1.372(4) . ?
N4 C11 1.385(4) . ?
C1 C20 1.389(3) . ?
C1 C2 1.440(5) . ?
C2 C3 1.384(6) . ?
C2 C21 1.503(4) . ?
C3 C4 1.417(3) . ?
C4 C5 1.416(3) . ?
C5 C6 1.409(3) . ?
C6 C7 1.369(6) . ?
C7 C8 1.450(5) . ?
C7 C24 1.507(5) . ?
C8 C9 1.390(3) . ?
C9 C10 1.392(4) . ?
C10 C11 1.390(3) . ?
C11 C12 1.458(4) . ?
C12 C13 1.369(4) . ?
C12 C27 1.499(4) . ?
C13 C14 1.418(3) . ?
C14 C15 1.412(3) . ?
C15 C16 1.415(3) . ?
C16 C17 1.370(5) . ?
C17 C18 1.455(6) . ?
C17 C30 1.502(4) . ?
C18 C19 1.387(3) . ?
C19 C20 1.387(3) . ?
C21 C22 1.514(4) . ?
C22 C23 1.519(4) . ?
C24 C25 1.520(4) . ?
C25 C26 1.520(6) . ?
C27 C28 1.517(4) . ?
C28 C29 1.535(4) . ?
C30 C31 1.526(3) . ?
C31 C32 1.503(8) . ?
N1' C4' 1.381(17) . ?
N1' C1' 1.388(17) . ?
N2' C5' 1.368(17) . ?
N2' C8' 1.387(17) . ?
N3' C18' 1.348(14) . ?
N3' C15' 1.382(13) . ?
N4' C14' 1.376(16) . ?
N4' C11' 1.379(16) . ?
C1' C20' 1.373(11) . ?
C1' C2' 1.449(16) . ?
C2' C3' 1.372(17) . ?
C2' C21' 1.505(15) . ?
C3' C4' 1.403(11) . ?
C4' C5' 1.416(11) . ?
C5' C6' 1.380(11) . ?
C6' C7' 1.366(17) . ?
C7' C8' 1.456(16) . ?
C7' C24' 1.508(15) . ?
C8' C9' 1.383(11) . ?
C9' C10' 1.378(12) . ?
C10' C11' 1.363(11) . ?
C11' C12' 1.468(16) . ?
C12' C13' 1.377(16) . ?
C12' C27' 1.486(15) . ?
C13' C14' 1.407(12) . ?
C14' C15' 1.415(11) . ?
C15' C16' 1.422(12) . ?
C16' C17' 1.348(13) . ?
C17' C18' 1.435(13) . ?
C17' C30' 1.537(14) . ?
C18' C19' 1.385(11) . ?
C19' C20' 1.398(11) . ?
C21' C22' 1.519(11) . ?
C22' C23' 1.506(19) . ?
C24' C25' 1.516(13) . ?
C25' C26' 1.502(15) . ?
C27' C28' 1.505(12) . ?
C28' C29' 1.531(18) . ?
C30' C31' 1.542(13) . ?
C31' C32' 1.497(14) . ?

loop_
_geom_torsion_atom_site_label_1
_geom_torsion_atom_site_label_2
_geom_torsion_atom_site_label_3
_geom_torsion_atom_site_label_4
_geom_torsion
_geom_torsion_site_symmetry_1
_geom_torsion_site_symmetry_2
_geom_torsion_site_symmetry_3
_geom_torsion_site_symmetry_4
_geom_torsion_publ_flag
N2 Fe1 N1 C4 13.4(6) . . . . ?
N4 Fe1 N1 C4 91.4(7) . . . . ?
N3 Fe1 N1 C4 165.3(7) . . . . ?
Cl1 Fe1 N1 C4 -89.9(7) . . . . ?
N2 Fe1 N1 C1 179.0(12) . . . . ?
N4 Fe1 N1 C1 -103.0(12) . . . . ?
N3 Fe1 N1 C1 -29.1(12) . . . . ?
Cl1 Fe1 N1 C1 75.7(11) . . . . ?
N4 Fe1 N2 C5 -165.2(4) . . . . ?
N1 Fe1 N2 C5 -14.1(5) . . . . ?
N3 Fe1 N2 C5 -91.3(5) . . . . ?
Cl1 Fe1 N2 C5 88.9(4) . . . . ?
N4 Fe1 N2 C8 33.7(7) . . . . ?
N1 Fe1 N2 C8 -175.2(8) . . . . ?
N3 Fe1 N2 C8 107.6(7) . . . . ?
Cl1 Fe1 N2 C8 -72.3(7) . . . . ?
N2 Fe1 N3 C15 -89.3(7) . . . . ?
N4 Fe1 N3 C15 -12.8(6) . . . . ?
N1 Fe1 N3 C15 -164.1(7) . . . . ?
Cl1 Fe1 N3 C15 90.5(7) . . . . ?
N2 Fe1 N3 C18 105.5(11) . . . . ?
N4 Fe1 N3 C18 -177.9(11) . . . . ?
N1 Fe1 N3 C18 30.7(11) . . . . ?
Cl1 Fe1 N3 C18 -74.7(10) . . . . ?
N2 Fe1 N4 C14 165.8(3) . . . . ?
N1 Fe1 N4 C14 90.4(4) . . . . ?
N3 Fe1 N4 C14 13.8(4) . . . . ?
Cl1 Fe1 N4 C14 -88.3(3) . . . . ?
N2 Fe1 N4 C11 -32.1(5) . . . . ?
N1 Fe1 N4 C11 -107.6(5) . . . . ?
N3 Fe1 N4 C11 175.9(5) . . . . ?
Cl1 Fe1 N4 C11 73.8(4) . . . . ?
C4 N1 C1 C20 -178.7(4) . . . . ?
Fe1 N1 C1 C20 15.2(14) . . . . ?
C4 N1 C1 C2 2.0(9) . . . . ?
Fe1 N1 C1 C2 -164.1(9) . . . . ?
N1 C1 C2 C3 -1.9(8) . . . . ?
C20 C1 C2 C3 178.8(3) . . . . ?
N1 C1 C2 C21 179.8(7) . . . . ?
C20 C1 C2 C21 0.5(8) . . . . ?
C1 C2 C3 C4 1.0(6) . . . . ?
C21 C2 C3 C4 179.3(5) . . . . ?
C1 N1 C4 C5 179.0(5) . . . . ?
Fe1 N1 C4 C5 -10.6(8) . . . . ?
C1 N1 C4 C3 -1.4(9) . . . . ?
Fe1 N1 C4 C3 169.0(4) . . . . ?
C2 C3 C4 N1 0.2(7) . . . . ?
C2 C3 C4 C5 179.7(4) . . . . ?
C8 N2 C5 C6 -0.9(6) . . . . ?
Fe1 N2 C5 C6 -168.3(3) . . . . ?
C8 N2 C5 C4 179.7(3) . . . . ?
Fe1 N2 C5 C4 12.3(5) . . . . ?
N1 C4 C5 N2 -1.1(7) . . . . ?
C3 C4 C5 N2 179.4(4) . . . . ?
N1 C4 C5 C6 179.7(6) . . . . ?
C3 C4 C5 C6 0.2(5) . . . . ?
N2 C5 C6 C7 0.1(7) . . . . ?
C4 C5 C6 C7 179.3(6) . . . . ?
C5 C6 C7 C8 0.8(8) . . . . ?
C5 C6 C7 C24 179.4(8) . . . . ?
C5 N2 C8 C9 177.3(3) . . . . ?
Fe1 N2 C8 C9 -20.8(9) . . . . ?
C5 N2 C8 C7 1.4(7) . . . . ?
Fe1 N2 C8 C7 163.3(7) . . . . ?
C6 C7 C8 C9 -177.5(4) . . . . ?
C24 C7 C8 C9 3.9(12) . . . . ?
C6 C7 C8 N2 -1.4(9) . . . . ?
C24 C7 C8 N2 180.0(8) . . . . ?
N2 C8 C9 C10 -3.8(6) . . . . ?
C7 C8 C9 C10 171.5(6) . . . . ?
C8 C9 C10 C11 0.4(5) . . . . ?
C14 N4 C11 C10 -178.8(3) . . . . ?
Fe1 N4 C11 C10 18.4(6) . . . . ?
C14 N4 C11 C12 0.2(4) . . . . ?
Fe1 N4 C11 C12 -162.6(3) . . . . ?
C9 C10 C11 N4 4.1(5) . . . . ?
C9 C10 C11 C12 -174.7(3) . . . . ?
N4 C11 C12 C13 -0.2(4) . . . . ?
C10 C11 C12 C13 178.9(2) . . . . ?
N4 C11 C12 C27 -178.7(3) . . . . ?
C10 C11 C12 C27 0.4(5) . . . . ?
C11 C12 C13 C14 0.1(3) . . . . ?
C27 C12 C13 C14 178.5(3) . . . . ?
C11 N4 C14 C15 179.5(2) . . . . ?
Fe1 N4 C14 C15 -12.7(4) . . . . ?
C11 N4 C14 C13 -0.2(4) . . . . ?
Fe1 N4 C14 C13 167.6(2) . . . . ?
C12 C13 C14 N4 0.1(3) . . . . ?
C12 C13 C14 C15 -179.5(3) . . . . ?
C18 N3 C15 C14 179.6(5) . . . . ?
Fe1 N3 C15 C14 9.7(8) . . . . ?
C18 N3 C15 C16 1.9(9) . . . . ?
Fe1 N3 C15 C16 -168.1(4) . . . . ?
N4 C14 C15 N3 2.0(6) . . . . ?
C13 C14 C15 N3 -178.5(6) . . . . ?
N4 C14 C15 C16 179.1(3) . . . . ?
C13 C14 C15 C16 -1.3(5) . . . . ?
N3 C15 C16 C17 -1.2(7) . . . . ?
C14 C15 C16 C17 -178.4(5) . . . . ?
C15 C16 C17 C18 0.1(7) . . . . ?
C15 C16 C17 C30 176.7(7) . . . . ?
C15 N3 C18 C19 176.6(4) . . . . ?
Fe1 N3 C18 C19 -17.7(14) . . . . ?
C15 N3 C18 C17 -1.8(9) . . . . ?
Fe1 N3 C18 C17 164.0(9) . . . . ?
C16 C17 C18 N3 1.1(9) . . . . ?
C30 C17 C18 N3 -175.8(8) . . . . ?
C16 C17 C18 C19 -177.4(4) . . . . ?
C30 C17 C18 C19 5.8(10) . . . . ?
N3 C18 C19 C20 -5.8(8) . . . . ?
C17 C18 C19 C20 172.4(5) . . . . ?
C18 C19 C20 C1 1.1(5) . . . . ?
N1 C1 C20 C19 5.6(8) . . . . ?
C2 C1 C20 C19 -175.2(4) . . . . ?
C3 C2 C21 C22 3.9(8) . . . . ?
C1 C2 C21 C22 -178.0(5) . . . . ?
C2 C21 C22 C23 173.9(4) . . . . ?
C6 C7 C24 C25 -0.9(12) . . . . ?
C8 C7 C24 C25 177.5(7) . . . . ?
C7 C24 C25 C26 -179.8(7) . . . . ?
C13 C12 C27 C28 6.0(5) . . . . ?
C11 C12 C27 C28 -175.8(3) . . . . ?
C12 C27 C28 C29 176.7(3) . . . . ?
C16 C17 C30 C31 -7.2(10) . . . . ?
C18 C17 C30 C31 168.9(6) . . . . ?
C17 C30 C31 C32 -175.9(7) . . . . ?
C4' N1' C1' C20' -178.7(16) . . . . ?
C4' N1' C1' C2' -3(4) . . . . ?
C20' C1' C2' C3' 174.2(16) . . . . ?
N1' C1' C2' C3' -2(4) . . . . ?
C20' C1' C2' C21' 4(5) . . . . ?
N1' C1' C2' C21' -172(3) . . . . ?
C1' C2' C3' C4' 6(3) . . . . ?
C21' C2' C3' C4' 175(3) . . . . ?
C1' N1' C4' C3' 6(3) . . . . ?
C1' N1' C4' C5' -176.7(19) . . . . ?
C2' C3' C4' N1' -8(3) . . . . ?
C2' C3' C4' C5' 176(2) . . . . ?
C8' N2' C5' C6' -5(4) . . . . ?
C8' N2' C5' C4' 177.6(19) . . . . ?
N1' C4' C5' N2' 3(3) . . . . ?
C3' C4' C5' N2' 179(2) . . . . ?
N1' C4' C5' C6' -174(2) . . . . ?
C3' C4' C5' C6' 2(2) . . . . ?
N2' C5' C6' C7' 1(3) . . . . ?
C4' C5' C6' C7' 178(2) . . . . ?
C5' C6' C7' C8' 3(3) . . . . ?
C5' C6' C7' C24' 176(3) . . . . ?
C5' N2' C8' C9' -179.5(15) . . . . ?
C5' N2' C8' C7' 6(4) . . . . ?
C6' C7' C8' C9' 179.6(16) . . . . ?
C24' C7' C8' C9' 7(5) . . . . ?
C6' C7' C8' N2' -6(4) . . . . ?
C24' C7' C8' N2' -179(4) . . . . ?
N2' C8' C9' C10' 0(3) . . . . ?
C7' C8' C9' C10' 173(2) . . . . ?
C8' C9' C10' C11' -1(2) . . . . ?
C9' C10' C11' N4' 8(3) . . . . ?
C9' C10' C11' C12' -174(3) . . . . ?
C14' N4' C11' C10' -177.6(13) . . . . ?
C14' N4' C11' C12' 4(3) . . . . ?
C10' C11' C12' C13' 177.3(18) . . . . ?
N4' C11' C12' C13' -4(4) . . . . ?
C10' C11' C12' C27' 5(5) . . . . ?
N4' C11' C12' C27' -177(3) . . . . ?
C11' C12' C13' C14' 3(3) . . . . ?
C27' C12' C13' C14' 175(3) . . . . ?
C11' N4' C14' C13' -2(2) . . . . ?
C11' N4' C14' C15' 174.5(14) . . . . ?
C12' C13' C14' N4' 0(3) . . . . ?
C12' C13' C14' C15' -177(2) . . . . ?
C18' N3' C15' C14' -179.0(11) . . . . ?
C18' N3' C15' C16' 1.5(16) . . . . ?
N4' C14' C15' N3' 1(2) . . . . ?
C13' C14' C15' N3' 177.3(13) . . . . ?
N4' C14' C15' C16' -179.5(17) . . . . ?
C13' C14' C15' C16' -3(2) . . . . ?
N3' C15' C16' C17' -1.5(16) . . . . ?
C14' C15' C16' C17' 179.1(14) . . . . ?
C15' C16' C17' C18' 0.9(17) . . . . ?
C15' C16' C17' C30' -180.0(16) . . . . ?
C15' N3' C18' C19' 179.3(11) . . . . ?
C15' N3' C18' C17' -0.9(17) . . . . ?
C16' C17' C18' N3' -0.1(18) . . . . ?
C30' C17' C18' N3' -179.2(16) . . . . ?
C16' C17' C18' C19' 179.7(11) . . . . ?
C30' C17' C18' C19' 1(2) . . . . ?
N3' C18' C19' C20' -9(2) . . . . ?
C17' C18' C19' C20' 171.7(14) . . . . ?
N1' C1' C20' C19' -6(3) . . . . ?
C2' C1' C20' C19' 178(2) . . . . ?
C18' C19' C20' C1' 4(2) . . . . ?
C3' C2' C21' C22' 18(5) . . . . ?
C1' C2' C21' C22' -174(3) . . . . ?
C2' C21' C22' C23' 169(3) . . . . ?
C6' C7' C24' C25' 5(5) . . . . ?
C8' C7' C24' C25' 176(3) . . . . ?
C7' C24' C25' C26' -177(2) . . . . ?
C13' C12' C27' C28' 11(5) . . . . ?
C11' C12' C27' C28' -179(3) . . . . ?
C12' C27' C28' C29' -175(3) . . . . ?
C16' C17' C30' C31' -2(2) . . . . ?
C18' C17' C30' C31' 177.0(14) . . . . ?
C17' C30' C31' C32' -178.5(14) . . . . ?
